data_7244979
loop_
_publ_author_name
'Sugimoto, Akira'
'Kusumoto, Sotaro'
'Nakaya, Manabu'
'Sekine, Yoshihiro'
'Lindoy, Leonard F.'
'Hayami, Shinya'

_publ_section_title
;
 Modulation of the elasticity of single crystal, 1-D metal
 dimethylglyoximato complexes via solid solution effect
;
_journal_name_full CrystEngComm
_journal_paper_doi 10.1039/D2CE00402J
_journal_year 2022
_chemical_formula_moiety 'C8 H14 N4 O4 Pd0.507 Pt0.493'
_chemical_formula_sum 'C8 H14 N4 O4 Pd0.5 Pt0.5'
_chemical_formula_weight 380.98
_space_group_crystal_system orthorhombic
_space_group_IT_number 72
_space_group_name_Hall '-I 2 2c'
_space_group_name_H-M_alt 'I b a m'
_atom_sites_solution_hydrogens mixed
_audit_creation_date 2022-04-28
_audit_creation_method
;
Olex2 1.5
(compiled 2021.12.09 svn.r5202d8cf for OlexSys, GUI svn.r6439)
;
_audit_update_record
;
2022-04-28 deposited with the CCDC.	2022-05-23 downloaded from the CCDC.
;
_cell_angle_alpha 90
_cell_angle_beta 90
_cell_angle_gamma 90
_cell_formula_units_Z 4
_cell_length_a 16.3923(12)
_cell_length_b 10.6456(7)
_cell_length_c 6.3980(4)
_cell_measurement_reflns_used 1443
_cell_measurement_temperature 123
_cell_measurement_theta_max 30.9210
_cell_measurement_theta_min 2.4560
_cell_volume 1116.49(13)
_computing_cell_refinement 'CrysAlisPro 1.171.39.46e (Rigaku OD, 2018)'
_computing_data_collection 'CrysAlisPro 1.171.39.46e (Rigaku OD, 2018)'
_computing_data_reduction 'CrysAlisPro 1.171.39.46e (Rigaku OD, 2018)'
_computing_molecular_graphics 'Olex2 1.5 (Dolomanov et al., 2009)'
_computing_publication_material 'Olex2 1.5 (Dolomanov et al., 2009)'
_computing_structure_refinement 'SHELXL 2018/3 (Sheldrick, 2015)'
_computing_structure_solution 'ShelXT (Sheldrick, 2015)'
_diffrn_ambient_temperature 123.00
_diffrn_detector_area_resol_mean 28.5714
_diffrn_detector_type 'Rigaku Saturn724+'
_diffrn_measured_fraction_theta_full 0.988
_diffrn_measured_fraction_theta_max 0.831
_diffrn_measurement_details
;
List of Runs (angles in degrees, time in seconds):

  # Type    Start    End  Width  t~exp~   \w     \q     \k     \f   Frames
#--------------------------------------------------------------------------
  1  \w    -50.00 -15.00   0.50    1.77    --    5.00  45.00  90.00   70
  2  \w     50.00  79.00   0.50    1.77    --  -10.00  45.00  30.00   58
  3  \w    -99.00 -17.00   0.50    1.77    --  -10.00  45.00  30.00  164
;
_diffrn_measurement_device 'four-circle diffractometer'
_diffrn_measurement_device_type 'XtaLAB AFC10 (RCD3): fixed-chi single'
_diffrn_measurement_method '\w scans'
_diffrn_measurement_specimen_support 'Mitegen 50um'
_diffrn_radiation_type MoK\a
_diffrn_radiation_wavelength 0.71073
_diffrn_reflns_av_R_equivalents 0.0210
_diffrn_reflns_av_unetI/netI 0.0241
_diffrn_reflns_Laue_measured_fraction_full 0.988
_diffrn_reflns_Laue_measured_fraction_max 0.831
_diffrn_reflns_limit_h_max 23
_diffrn_reflns_limit_h_min -21
_diffrn_reflns_limit_k_max 13
_diffrn_reflns_limit_k_min -14
_diffrn_reflns_limit_l_max 9
_diffrn_reflns_limit_l_min -8
_diffrn_reflns_number 2493
_diffrn_reflns_point_group_measured_fraction_full 0.988
_diffrn_reflns_point_group_measured_fraction_max 0.831
_diffrn_reflns_theta_full 25.242
_diffrn_reflns_theta_max 30.857
_diffrn_reflns_theta_min 2.485
_exptl_absorpt_coefficient_mu 7.126
_exptl_absorpt_correction_T_max 1.00000
_exptl_absorpt_correction_T_min 0.74275
_exptl_absorpt_correction_type multi-scan
_exptl_absorpt_process_details
;
CrysAlisPro 1.171.39.46e (Rigaku Oxford Diffraction, 2018)
Empirical absorption correction using spherical harmonics,
 implemented in SCALE3 ABSPACK scaling algorithm.
;
_exptl_crystal_colour 'clear dark brown'
_exptl_crystal_colour_lustre clear
_exptl_crystal_colour_modifier dark
_exptl_crystal_colour_primary brown
_exptl_crystal_density_diffrn 2.266
_exptl_crystal_description needle
_exptl_crystal_F_000 736
_exptl_crystal_size_max 0.1
_exptl_crystal_size_mid 0.01
_exptl_crystal_size_min 0.01
_refine_diff_density_max 0.924
_refine_diff_density_min -1.348
_refine_diff_density_rms 0.161
_refine_ls_extinction_method none
_refine_ls_goodness_of_fit_ref 1.089
_refine_ls_hydrogen_treatment mixed
_refine_ls_matrix_type full
_refine_ls_number_parameters 59
_refine_ls_number_reflns 791
_refine_ls_number_restraints 1
_refine_ls_restrained_S_all 1.089
_refine_ls_R_factor_all 0.0277
_refine_ls_R_factor_gt 0.0214
_refine_ls_shift/su_max 0.000
_refine_ls_shift/su_mean 0.000
_refine_ls_structure_factor_coef Fsqd
_refine_ls_weighting_details 'w=1/[\s^2^(Fo^2^)+(0.0382P)^2^] where P=(Fo^2^+2Fc^2^)/3'
_refine_ls_weighting_scheme calc
_refine_ls_wR_factor_gt 0.0572
_refine_ls_wR_factor_ref 0.0605
_reflns_Friedel_coverage 0.000
_reflns_number_gt 649
_reflns_number_total 791
_reflns_threshold_expression 'I > 2\s(I)'
_cod_data_source_file d2ce00402j2.cif
_cod_data_source_block Pd(x)Pt(1-x)(HDMG)2
_cod_original_formula_sum 'C8 H14 N4 O4 Pd0.50 Pt0.50'
_cod_database_code 7244979
_shelx_shelxl_version_number 2018/3
_shelx_space_group_comment
;
The symmetry employed for this shelxl refinement is uniquely defined
by the following loop, which should always be used as a source of
symmetry information in preference to the above space-group names.
They are only intended as comments.
;
_olex2_refinement_description
;
1. Fixed Uiso
 At 1.5 times of:
  All C(H,H,H) groups
2. Shared sites
{Pt01, Pd1}
3. Restrained distances
 O005-H005
 0.82 with sigma of 0.02
4. Uiso/Uaniso restraints and constraints
Uanis(Pt01) = Uanis(Pd1)
5. Others
 Sof(Pd1)=0.25*(1-FVAR(2))
 Sof(Pt01)=0.25*FVAR(2)
 Fixed Sof: H00A(0.5) H00B(0.5) H00C(0.5) H00D(0.5) H00E(0.5) H00F(0.5)
6.a Idealised Me refined as rotating group:
 C008(H00A,H00B,H00C), C009(H00D,H00E,H00F)
;
_olex2_submission_special_instructions 'No special instructions were received'
_oxdiff_exptl_absorpt_empirical_details
;
Empirical correction (ABSPACK) includes:
- Absorption correction using spherical harmonics
- Frame scaling
;

loop_
_space_group_symop_operation_xyz
'x, y, z'
'-x, -y, z'
'-x+1/2, y+1/2, -z'
'x+1/2, -y+1/2, -z'
'x+1/2, y+1/2, z+1/2'
'-x+1/2, -y+1/2, z+1/2'
'-x+1, y+1, -z+1/2'
'x+1, -y+1, -z+1/2'
'-x, -y, -z'
'x, y, -z'
'x-1/2, -y-1/2, z'
'-x-1/2, y-1/2, z'
'-x+1/2, -y+1/2, -z+1/2'
'x+1/2, y+1/2, -z+1/2'
'x, -y, z+1/2'
'-x, y, z+1/2'

loop_
_atom_site_label
_atom_site_type_symbol
_atom_site_fract_x
_atom_site_fract_y
_atom_site_fract_z
_atom_site_U_iso_or_equiv
_atom_site_adp_type
_atom_site_occupancy
_atom_site_site_symmetry_order
_atom_site_calc_flag
_atom_site_refinement_flags_posn
_atom_site_refinement_flags_adp
_atom_site_refinement_flags_occupancy
_atom_site_disorder_assembly
_atom_site_disorder_group
Pt01 Pt 0.500000 0.500000 0.500000 0.01176(13) Uani 0.493(11) 4 d S T P A 1
O002 O 0.66603(18) 0.5891(3) 0.500000 0.0216(7) Uani 1 2 d S T P A .
N003 N 0.6202(3) 0.4872(3) 0.500000 0.0169(8) Uani 1 2 d S T P . .
N004 N 0.5137(2) 0.3171(4) 0.500000 0.0175(8) Uani 1 2 d S T P . .
O005 O 0.44808(18) 0.2370(3) 0.500000 0.0218(7) Uani 1 2 d DS T P A .
C006 C 0.6503(3) 0.3741(4) 0.500000 0.0185(9) Uani 1 2 d S T P A .
C007 C 0.5873(2) 0.2736(4) 0.500000 0.0201(9) Uani 1 2 d S T P A .
C008 C 0.7397(2) 0.3517(4) 0.500000 0.0255(9) Uani 1 2 d S T P . .
H00A H 0.750980 0.267278 0.446083 0.038 Uiso 0.5 1 calc R U P A -1
H00B H 0.760660 0.358783 0.642980 0.038 Uiso 0.5 1 calc R U P A -1
H00C H 0.766520 0.414178 0.410937 0.038 Uiso 0.5 1 calc R U P A -1
C009 C 0.6060(2) 0.1366(3) 0.500000 0.0241(9) Uani 1 2 d S T P . .
H00D H 0.565796 0.092252 0.585977 0.036 Uiso 0.5 1 calc R U P A -1
H00E H 0.660710 0.123002 0.557497 0.036 Uiso 0.5 1 calc R U P A -1
H00F H 0.603833 0.104575 0.356526 0.036 Uiso 0.5 1 calc R U P A -1
H005 H 0.405(6) 0.279(15) 0.500000 0.32(9) Uiso 1 2 d DS . P . .
Pd1 Pd 0.500000 0.500000 0.500000 0.01176(13) Uani 0.507(11) 4 d S T P A 2

loop_
_atom_site_aniso_label
_atom_site_aniso_U_11
_atom_site_aniso_U_22
_atom_site_aniso_U_33
_atom_site_aniso_U_23
_atom_site_aniso_U_13
_atom_site_aniso_U_12
Pt01 0.01432(18) 0.01283(17) 0.00812(16) 0.000 0.000 -0.00056(8)
O002 0.0225(15) 0.0199(15) 0.0224(15) 0.000 0.000 -0.0073(12)
N003 0.0175(18) 0.0209(17) 0.0123(16) 0.000 0.000 -0.0020(12)
N004 0.0241(17) 0.0158(18) 0.0127(16) 0.000 0.000 -0.0012(13)
O005 0.0244(15) 0.0191(14) 0.0218(15) 0.000 0.000 -0.0094(12)
C006 0.0236(19) 0.0219(18) 0.0101(16) 0.000 0.000 0.0041(17)
C007 0.027(2) 0.021(2) 0.0123(17) 0.000 0.000 -0.0017(17)
C008 0.0209(18) 0.027(2) 0.028(2) 0.000 0.000 0.0059(17)
C009 0.031(2) 0.0184(19) 0.0231(19) 0.000 0.000 0.0033(16)
Pd1 0.01432(18) 0.01283(17) 0.00812(16) 0.000 0.000 -0.00056(8)

loop_
_atom_type_symbol
_atom_type_description
_atom_type_scat_dispersion_real
_atom_type_scat_dispersion_imag
_atom_type_scat_source
C C 0.0033 0.0016 'International Tables Vol C Tables 4.2.6.8 and 6.1.1.4'
H H 0.0000 0.0000 'International Tables Vol C Tables 4.2.6.8 and 6.1.1.4'
N N 0.0061 0.0033 'International Tables Vol C Tables 4.2.6.8 and 6.1.1.4'
O O 0.0106 0.0060 'International Tables Vol C Tables 4.2.6.8 and 6.1.1.4'
Pd Pd -0.9988 1.0072 'International Tables Vol C Tables 4.2.6.8 and 6.1.1.4'
Pt Pt -1.7033 8.3905 'International Tables Vol C Tables 4.2.6.8 and 6.1.1.4'

loop_
_geom_angle_atom_site_label_1
_geom_angle_atom_site_label_2
_geom_angle_atom_site_label_3
_geom_angle
_geom_angle_site_symmetry_1
_geom_angle_site_symmetry_3
_geom_angle_publ_flag
Pt01 Pt01 Pt01 180.0 7_546 7_545 ?
N003 Pt01 Pt01 90.0 . 7_545 ?
N003 Pt01 Pt01 90.0 9_666 7_546 ?
N003 Pt01 Pt01 90.0 9_666 7_545 ?
N003 Pt01 Pt01 90.0 . 7_546 ?
N003 Pt01 N003 180.0 9_666 . ?
N004 Pt01 Pt01 90.0 . 7_546 ?
N004 Pt01 Pt01 90.0 . 7_545 ?
N004 Pt01 Pt01 90.0 9_666 7_546 ?
N004 Pt01 Pt01 90.0 9_666 7_545 ?
N004 Pt01 N003 79.47(13) . . ?
N004 Pt01 N003 100.53(13) 9_666 . ?
N004 Pt01 N003 100.53(13) . 9_666 ?
N004 Pt01 N003 79.47(13) 9_666 9_666 ?
N004 Pt01 N004 180.0 9_666 . ?
O002 N003 Pt01 120.7(3) . . ?
O002 N003 Pd1 120.7(3) . . ?
C006 N003 Pt01 116.2(3) . . ?
C006 N003 O002 123.0(4) . . ?
C006 N003 Pd1 116.2(3) . . ?
O005 N004 Pt01 121.9(3) . . ?
O005 N004 Pd1 121.9(3) . . ?
C007 N004 Pt01 117.5(3) . . ?
C007 N004 O005 120.6(4) . . ?
C007 N004 Pd1 117.5(3) . . ?
N004 O005 H005 109(10) . . ?
N003 C006 C007 113.7(4) . . ?
N003 C006 C008 121.5(4) . . ?
C008 C006 C007 124.7(4) . . ?
N004 C007 C006 113.0(4) . . ?
N004 C007 C009 122.9(4) . . ?
C006 C007 C009 124.1(4) . . ?
C006 C008 H00A 109.5 . . ?
C006 C008 H00B 109.5 . . ?
C006 C008 H00C 109.5 . . ?
H00A C008 H00B 109.5 . . ?
H00A C008 H00C 109.5 . . ?
H00B C008 H00C 109.5 . . ?
C007 C009 H00D 109.5 . . ?
C007 C009 H00E 109.5 . . ?
C007 C009 H00F 109.5 . . ?
H00D C009 H00E 109.5 . . ?
H00D C009 H00F 109.5 . . ?
H00E C009 H00F 109.5 . . ?
N003 Pd1 N003 180.0 9_666 . ?
N004 Pd1 N003 79.47(13) . . ?
N004 Pd1 N003 79.47(13) 9_666 9_666 ?
N004 Pd1 N003 100.53(13) 9_666 . ?
N004 Pd1 N003 100.53(13) . 9_666 ?
N004 Pd1 N004 180.0 9_666 . ?

loop_
_geom_bond_atom_site_label_1
_geom_bond_atom_site_label_2
_geom_bond_distance
_geom_bond_site_symmetry_2
_geom_bond_publ_flag
Pt01 Pt01 3.1990(2) 7_545 ?
Pt01 Pt01 3.1990(2) 7_546 ?
Pt01 N003 1.975(4) 9_666 ?
Pt01 N003 1.975(4) . ?
Pt01 N004 1.960(4) . ?
Pt01 N004 1.960(4) 9_666 ?
O002 N003 1.320(4) . ?
N003 C006 1.301(5) . ?
N003 Pd1 1.975(4) . ?
N004 O005 1.372(4) . ?
N004 C007 1.292(5) . ?
N004 Pd1 1.960(4) . ?
O005 H005 0.83(2) . ?
C006 C007 1.487(6) . ?
C006 C008 1.485(5) . ?
C007 C009 1.490(5) . ?
C008 H00A 0.9800 . ?
C008 H00B 0.9800 . ?
C008 H00C 0.9800 . ?
C009 H00D 0.9800 . ?
C009 H00E 0.9800 . ?
C009 H00F 0.9800 . ?

loop_
_geom_torsion_atom_site_label_1
_geom_torsion_atom_site_label_2
_geom_torsion_atom_site_label_3
_geom_torsion_atom_site_label_4
_geom_torsion
_geom_torsion_site_symmetry_1
_geom_torsion_site_symmetry_2
_geom_torsion_site_symmetry_3
_geom_torsion_site_symmetry_4
_geom_torsion_publ_flag
Pt01 N003 C006 C007 0.0 . . . . ?
Pt01 N003 C006 C008 180.0 . . . . ?
Pt01 N004 C007 C006 0.0 . . . . ?
Pt01 N004 C007 C009 180.0 . . . . ?
O002 N003 C006 C007 180.0 . . . . ?
O002 N003 C006 C008 0.0 . . . . ?
N003 C006 C007 N004 0.0 . . . . ?
N003 C006 C007 C009 180.0 . . . . ?
O005 N004 C007 C006 180.0 . . . . ?
O005 N004 C007 C009 0.0 . . . . ?
C008 C006 C007 N004 180.0 . . . . ?
C008 C006 C007 C009 0.0 . . . . ?
Pd1 N003 C006 C007 0.0 . . . . ?
Pd1 N003 C006 C008 180.0 . . . . ?
Pd1 N004 C007 C006 0.0 . . . . ?
Pd1 N004 C007 C009 180.0 . . . . ?
